data_2216033
loop_
_publ_author_name
'Frey, Wolfgang'
'W\"olfle, Michael'
'Hashmi, A. Stephen K.'

_publ_section_title <i>meso</i>-2-Methyl-5-[2-(4-methylfuran-2-yl)-1,2-bis(prop-2-ynyloxy)ethyl]furan
_journal_coeditor_code KP2137
_journal_issue 11
_journal_name_full 'Acta Crystallographica Section E'
_journal_page_first o4272
_journal_page_last o4272
_journal_paper_doi 10.1107/S1600536807048106
_journal_volume 63
_journal_year 2007
_chemical_formula_iupac 'C18 H18 O4'
_chemical_formula_moiety 'C18 H18 O4'
_chemical_formula_sum 'C18 H18 O4'
_chemical_formula_weight 298.32
_chemical_name_systematic
;
meso-2-Methyl-5-[2-(4-methylfuran-2-yl)-1,2-bis(prop-2-ynyloxy)ethyl]furan
;
_space_group_IT_number 14
_symmetry_cell_setting monoclinic
_symmetry_space_group_name_Hall '-P 2ybc'
_symmetry_space_group_name_H-M 'P 1 21/c 1'
_atom_sites_solution_hydrogens geom
_atom_sites_solution_primary direct
_atom_sites_solution_secondary difmap
_audit_creation_method SHELXL97
_cell_angle_alpha 90.00
_cell_angle_beta 107.17(4)
_cell_angle_gamma 90.00
_cell_formula_units_Z 2
_cell_length_a 7.945(4)
_cell_length_b 9.215(5)
_cell_length_c 11.408(5)
_cell_measurement_reflns_used 26
_cell_measurement_temperature 293(2)
_cell_measurement_theta_max 18
_cell_measurement_theta_min 16
_cell_volume 798.0(7)
_computing_cell_refinement 'P3/PC Data Collection Software (Siemens, 1991)'
_computing_data_collection 'P3/PC Data Collection Software (Siemens, 1991)'
_computing_data_reduction 'XDISK in SHELXTL-Plus (Sheldrick, 1991)'
_computing_molecular_graphics 'XP in SHELXTL-Plus (Sheldrick, 1991)'
_computing_publication_material 'SHELXL97 (Sheldrick, 1997) and PLATON (Spek, 2003)'
_computing_structure_refinement 'SHELXL97 (Sheldrick, 1997)'
_computing_structure_solution 'SHELXS97 (Sheldrick, 1997)'
_diffrn_ambient_temperature 293(2)
_diffrn_measured_fraction_theta_full 0.997
_diffrn_measured_fraction_theta_max 0.997
_diffrn_measurement_device_type 'Nicolet P3'
_diffrn_measurement_method 'Wyckoff scan'
_diffrn_radiation_monochromator graphite
_diffrn_radiation_source 'fine-focus sealed tube'
_diffrn_radiation_type MoK\a
_diffrn_radiation_wavelength 0.71073
_diffrn_reflns_av_R_equivalents 0.0475
_diffrn_reflns_av_sigmaI/netI 0.0152
_diffrn_reflns_limit_h_max 9
_diffrn_reflns_limit_h_min 0
_diffrn_reflns_limit_k_max 10
_diffrn_reflns_limit_k_min 0
_diffrn_reflns_limit_l_max 12
_diffrn_reflns_limit_l_min -13
_diffrn_reflns_number 1506
_diffrn_reflns_theta_full 24.99
_diffrn_reflns_theta_max 24.99
_diffrn_reflns_theta_min 2.68
_diffrn_standards_decay_% 3
_diffrn_standards_interval_count 50
_diffrn_standards_number 3
_exptl_absorpt_coefficient_mu 0.087
_exptl_absorpt_correction_type none
_exptl_crystal_colour colourless
_exptl_crystal_density_diffrn 1.241
_exptl_crystal_density_method 'not measured'
_exptl_crystal_description block
_exptl_crystal_F_000 316
_exptl_crystal_size_max 0.9
_exptl_crystal_size_mid 0.8
_exptl_crystal_size_min 0.5
_refine_diff_density_max 0.222
_refine_diff_density_min -0.212
_refine_ls_extinction_coef 0.019(5)
_refine_ls_extinction_expression Fc^*^=kFc[1+0.001xFc^2^\l^3^/sin(2\q)]^-1/4^
_refine_ls_extinction_method 'SHELXL97 (Sheldrick, 1997)'
_refine_ls_goodness_of_fit_ref 1.058
_refine_ls_hydrogen_treatment constr
_refine_ls_matrix_type full
_refine_ls_number_parameters 102
_refine_ls_number_reflns 1402
_refine_ls_number_restraints 0
_refine_ls_restrained_S_all 1.058
_refine_ls_R_factor_all 0.0558
_refine_ls_R_factor_gt 0.0482
_refine_ls_shift/su_max 0.000
_refine_ls_shift/su_mean 0.000
_refine_ls_structure_factor_coef Fsqd
_refine_ls_weighting_details 'calc w = 1/[\s^2^(Fo^2^)+(0.07P)^2^+0.237P] where P=(Fo^2^+2Fc^2^)/3'
_refine_ls_weighting_scheme calc
_refine_ls_wR_factor_gt 0.1223
_refine_ls_wR_factor_ref 0.1287
_reflns_number_gt 1204
_reflns_number_total 1402
_reflns_threshold_expression I>2\s(I)
_cod_data_source_file kp2137.cif
_cod_data_source_block I
_cod_original_cell_volume 798.1(7)
_cod_original_sg_symbol_H-M 'P 21/c'
_cod_database_code 2216033
_cod_database_fobs_code 2216033

loop_
_symmetry_equiv_pos_as_xyz
'x, y, z'
'-x, y+1/2, -z+1/2'
'-x, -y, -z'
'x, -y-1/2, z-1/2'

loop_
_atom_site_type_symbol
_atom_site_label
_atom_site_fract_x
_atom_site_fract_y
_atom_site_fract_z
_atom_site_U_iso_or_equiv
_atom_site_adp_type
_atom_site_calc_flag
_atom_site_refinement_flags
_atom_site_occupancy
O O1 0.83398(16) 0.25136(13) 0.46359(11) 0.0466(4) Uani d . 1
C C1 0.7962(2) 0.1247(2) 0.39765(18) 0.0487(5) Uani d . 1
O O2 0.78036(15) 0.56861(13) 0.46974(11) 0.0456(4) Uani d . 1
C C2 0.8173(2) 0.1443(2) 0.28653(17) 0.0509(5) Uani d . 1
H H2 0.8003 0.0751 0.2247 0.061 Uiso calc R 1
C C3 0.8704(2) 0.2904(2) 0.28085(16) 0.0485(5) Uani d . 1
H H3 0.8947 0.3353 0.2147 0.058 Uiso calc R 1
C C4 0.8788(2) 0.35128(19) 0.38888(15) 0.0413(4) Uani d . 1
C C5 0.7412(3) 0.0006(2) 0.4606(2) 0.0710(7) Uani d . 1
H H5A 0.7008 -0.0772 0.4032 0.107 Uiso calc R 1
H H5B 0.6476 0.0307 0.4925 0.107 Uiso calc R 1
H H5C 0.8395 -0.0319 0.5267 0.107 Uiso calc R 1
C C6 0.9246(2) 0.49899(18) 0.44007(15) 0.0396(4) Uani d . 1
H H6 0.9583 0.5583 0.3793 0.048 Uiso calc R 1
C C7 0.6267(2) 0.5851(2) 0.36739(17) 0.0502(5) Uani d . 1
H H7A 0.5355 0.6319 0.3946 0.060 Uiso calc R 1
H H7B 0.5840 0.4897 0.3365 0.060 Uiso calc R 1
C C8 0.6578(2) 0.6704(2) 0.26747(17) 0.0496(5) Uani d . 1
C C9 0.6892(3) 0.7371(2) 0.1888(2) 0.0602(6) Uani d . 1
H H9 0.7140 0.7900 0.1264 0.072 Uiso calc R 1

loop_
_atom_site_aniso_label
_atom_site_aniso_U_11
_atom_site_aniso_U_22
_atom_site_aniso_U_33
_atom_site_aniso_U_12
_atom_site_aniso_U_13
_atom_site_aniso_U_23
O1 0.0517(8) 0.0455(7) 0.0437(7) -0.0066(5) 0.0158(6) -0.0024(5)
C1 0.0430(10) 0.0440(10) 0.0570(11) -0.0058(8) 0.0117(8) -0.0089(8)
O2 0.0399(7) 0.0523(8) 0.0448(7) 0.0035(5) 0.0126(5) -0.0032(5)
C2 0.0436(10) 0.0540(11) 0.0542(11) -0.0057(8) 0.0128(8) -0.0184(9)
C3 0.0447(10) 0.0607(12) 0.0416(9) -0.0033(8) 0.0151(8) -0.0047(8)
C4 0.0368(9) 0.0472(10) 0.0398(9) -0.0017(7) 0.0111(7) 0.0016(7)
C5 0.0828(15) 0.0524(12) 0.0795(15) -0.0167(11) 0.0265(12) -0.0043(11)
C6 0.0382(9) 0.0420(9) 0.0401(9) -0.0010(7) 0.0139(7) 0.0016(7)
C7 0.0393(9) 0.0547(11) 0.0539(11) -0.0004(8) 0.0099(8) -0.0017(8)
C8 0.0455(10) 0.0491(10) 0.0497(10) 0.0056(8) 0.0071(8) -0.0033(9)
C9 0.0651(13) 0.0583(12) 0.0547(12) 0.0050(10) 0.0139(10) 0.0053(10)

loop_
_atom_type_symbol
_atom_type_description
_atom_type_scat_dispersion_real
_atom_type_scat_dispersion_imag
_atom_type_scat_source
C C 0.0033 0.0016 'International Tables Vol C Tables 4.2.6.8 and 6.1.1.4'
H H 0.0000 0.0000 'International Tables Vol C Tables 4.2.6.8 and 6.1.1.4'
O O 0.0106 0.0060 'International Tables Vol C Tables 4.2.6.8 and 6.1.1.4'

loop_
_geom_angle_atom_site_label_1
_geom_angle_atom_site_label_2
_geom_angle_atom_site_label_3
_geom_angle_site_symmetry_1
_geom_angle_site_symmetry_3
_geom_angle
C4 O1 C1 . . 106.57(14)
C2 C1 O1 . . 109.62(17)
C2 C1 C5 . . 134.38(19)
O1 C1 C5 . . 115.99(17)
C7 O2 C6 . . 113.80(13)
C1 C2 C3 . . 107.06(16)
C1 C2 H2 . . 126.5
C3 C2 H2 . . 126.5
C4 C3 C2 . . 106.91(16)
C4 C3 H3 . . 126.5
C2 C3 H3 . . 126.5
C3 C4 O1 . . 109.85(16)
C3 C4 C6 . . 133.41(16)
O1 C4 C6 . . 116.74(14)
C1 C5 H5A . . 109.5
C1 C5 H5B . . 109.5
H5A C5 H5B . . 109.5
C1 C5 H5C . . 109.5
H5A C5 H5C . . 109.5
H5B C5 H5C . . 109.5
O2 C6 C4 . . 112.45(14)
O2 C6 C6 . 3_766 104.63(16)
C4 C6 C6 . 3_766 113.56(17)
O2 C6 H6 . . 108.7
C4 C6 H6 . . 108.7
C6 C6 H6 3_766 . 108.7
O2 C7 C8 . . 113.20(15)
O2 C7 H7A . . 108.9
C8 C7 H7A . . 108.9
O2 C7 H7B . . 108.9
C8 C7 H7B . . 108.9
H7A C7 H7B . . 107.8
C9 C8 C7 . . 177.5(2)
C8 C9 H9 . . 180.0

loop_
_geom_bond_atom_site_label_1
_geom_bond_atom_site_label_2
_geom_bond_site_symmetry_2
_geom_bond_distance
O1 C4 . 1.371(2)
O1 C1 . 1.373(2)
C1 C2 . 1.339(3)
C1 C5 . 1.483(3)
O2 C7 . 1.427(2)
O2 C6 . 1.438(2)
C2 C3 . 1.418(3)
C2 H2 . 0.9300
C3 C4 . 1.338(2)
C3 H3 . 0.9300
C4 C6 . 1.484(2)
C5 H5A . 0.9600
C5 H5B . 0.9600
C5 H5C . 0.9600
C6 C6 3_766 1.529(3)
C6 H6 . 0.9800
C7 C8 . 1.464(3)
C7 H7A . 0.9700
C7 H7B . 0.9700
C8 C9 . 1.174(3)
C9 H9 . 0.9300

loop_
_geom_hbond_atom_site_label_D
_geom_hbond_atom_site_label_H
_geom_hbond_atom_site_label_A
_geom_hbond_site_symmetry_A
_geom_hbond_distance_DH
_geom_hbond_distance_HA
_geom_hbond_distance_DA
_geom_hbond_angle_DHA
C9 H9 O2 4_575 0.93 2.39 3.323(3) 178.5
C3 H3 O1 4_565 0.93 2.87 3.566(3) 132.2

loop_
_geom_torsion_atom_site_label_1
_geom_torsion_atom_site_label_2
_geom_torsion_atom_site_label_3
_geom_torsion_atom_site_label_4
_geom_torsion_site_symmetry_4
_geom_torsion
C4 O1 C1 C2 . 0.27(19)
C4 O1 C1 C5 . -179.11(17)
O1 C1 C2 C3 . -0.2(2)
C5 C1 C2 C3 . 179.0(2)
C1 C2 C3 C4 . 0.1(2)
C2 C3 C4 O1 . 0.1(2)
C2 C3 C4 C6 . -179.71(18)
C1 O1 C4 C3 . -0.22(19)
C1 O1 C4 C6 . 179.62(14)
C7 O2 C6 C4 . -59.43(18)
C7 O2 C6 C6 3_766 176.88(15)
C3 C4 C6 O2 . 118.0(2)
O1 C4 C6 O2 . -61.82(19)
C3 C4 C6 C6 3_766 -123.5(2)
O1 C4 C6 C6 3_766 56.7(2)
C6 O2 C7 C8 . -59.1(2)
